data_2207594
loop_
_publ_author_name
'Xue-Gui Shu'
'Zeng, Tao'
'Chen, Li-Gong'
'Yan, Fan-Yong'
'Zhang, Yue-Cheng'

_publ_section_title
;
 2,6-Di-<i>tert</i>-butyl-4-(isopropylaminomethyl)phenol
;
_journal_coeditor_code LH6538
_journal_issue 12
_journal_name_full 'Acta Crystallographica Section E'
_journal_page_first o4192
_journal_page_last o4194
_journal_paper_doi 10.1107/S160053680503727X
_journal_volume 61
_journal_year 2005
_chemical_formula_iupac 'C18 H31 N O'
_chemical_formula_moiety 'C18 H31 N O'
_chemical_formula_sum 'C18 H31 N O'
_chemical_formula_weight 277.44
_chemical_name_systematic
;
2,6-Di-tert-butyl-4-(isopropylaminomethyl)phenol
;
_space_group_IT_number 14
_symmetry_cell_setting monoclinic
_symmetry_space_group_name_Hall '-P 2yn'
_symmetry_space_group_name_H-M 'P 1 21/n 1'
_atom_sites_solution_hydrogens geom
_atom_sites_solution_primary direct
_atom_sites_solution_secondary difmap
_cell_angle_alpha 90.00
_cell_angle_beta 94.443(4)
_cell_angle_gamma 90.00
_cell_formula_units_Z 8
_cell_length_a 9.5296(17)
_cell_length_b 13.411(3)
_cell_length_c 28.434(5)
_cell_measurement_reflns_used 2027
_cell_measurement_temperature 294(2)
_cell_measurement_theta_max 20.26
_cell_measurement_theta_min 2.64
_cell_volume 3623.0(12)
_computing_cell_refinement 'SAINT (Bruker, 1997)'
_computing_data_collection 'SMART (Bruker, 1997)'
_computing_data_reduction 'SAINT '
_computing_molecular_graphics 'PLATON (Spek, 2003)'
_computing_publication_material SHELXTL
_computing_structure_refinement 'SHELXL97 (Sheldrick, 1997)'
_computing_structure_solution 'SHELXS97 (Sheldrick, 1997)'
_diffrn_ambient_temperature 294(2)
_diffrn_measured_fraction_theta_full 0.998
_diffrn_measured_fraction_theta_max 0.998
_diffrn_measurement_device_type 'Bruker SMART CCD area-detector'
_diffrn_measurement_method '\f and \w'
_diffrn_radiation_monochromator graphite
_diffrn_radiation_source 'fine-focus sealed tube'
_diffrn_radiation_type MoK\a
_diffrn_radiation_wavelength 0.71073
_diffrn_reflns_av_R_equivalents 0.0956
_diffrn_reflns_av_sigmaI/netI 0.1256
_diffrn_reflns_limit_h_max 11
_diffrn_reflns_limit_h_min -6
_diffrn_reflns_limit_k_max 15
_diffrn_reflns_limit_k_min -15
_diffrn_reflns_limit_l_max 33
_diffrn_reflns_limit_l_min -33
_diffrn_reflns_number 18150
_diffrn_reflns_theta_full 25.00
_diffrn_reflns_theta_max 25.00
_diffrn_reflns_theta_min 1.68
_diffrn_standards_decay_% 0
_diffrn_standards_interval_count 0
_diffrn_standards_interval_time 0
_diffrn_standards_number 0
_exptl_absorpt_coefficient_mu 0.061
_exptl_absorpt_correction_T_max 0.9914
_exptl_absorpt_correction_T_min 0.9704
_exptl_absorpt_correction_type multi-scan
_exptl_absorpt_process_details '(SADABS; Sheldrick, 1996)'
_exptl_crystal_colour colourless
_exptl_crystal_density_diffrn 1.017
_exptl_crystal_density_method 'not measured'
_exptl_crystal_description block
_exptl_crystal_F_000 1232
_exptl_crystal_size_max 0.24
_exptl_crystal_size_mid 0.16
_exptl_crystal_size_min 0.14
_refine_diff_density_max 0.157
_refine_diff_density_min -0.161
_refine_ls_extinction_method none
_refine_ls_goodness_of_fit_ref 0.986
_refine_ls_hydrogen_treatment mixed
_refine_ls_matrix_type full
_refine_ls_number_parameters 385
_refine_ls_number_reflns 6384
_refine_ls_number_restraints 0
_refine_ls_restrained_S_all 0.986
_refine_ls_R_factor_all 0.1794
_refine_ls_R_factor_gt 0.0555
_refine_ls_shift/su_max 0.001
_refine_ls_shift/su_mean 0.000
_refine_ls_structure_factor_coef Fsqd
_refine_ls_weighting_details 'calc w = 1/[\s^2^(Fo^2^)+(0.0599P)^2^+0.2582P] where P = (Fo^2^+2Fc^2^)/3'
_refine_ls_weighting_scheme calc
_refine_ls_wR_factor_gt 0.1156
_refine_ls_wR_factor_ref 0.1664
_reflns_number_gt 2553
_reflns_number_total 6384
_reflns_threshold_expression I>2\s(I)
_cod_data_source_file lh6538.cif
_cod_data_source_block I
_cod_depositor_comments
;
The following automatic conversions were performed:
'_symmetry_cell_setting' value 'Monoclinic' changed to 'monoclinic'
according to '/home/saulius/struct/CIF-dictionaries/cif_core.dic'
dictionary named 'cif_core.dic' version 2.4.1 from 2010-06-29.

Automatic conversion script
Id: cif_fix_enum 1527 2010-12-29 10:47:43Z saulius 

The following automatic conversions were performed:

'_symmetry_cell_setting' value 'Monoclinic' changed to 'monoclinic'
according to /home/saulius/struct/CIF-dictionaries/cif_core.dic
dictionary named 'cif_core.dic' version 2.4.1 from 2010-06-29.

Automatic conversion script
Id: cif_fix_values 1715 2011-07-08 13:25:40Z adriana 
;
_cod_original_sg_symbol_H-M 'P 21/n'
_cod_database_code 2207594
_cod_database_fobs_code 2207594

loop_
_symmetry_equiv_pos_as_xyz
'x, y, z'
'-x+1/2, y+1/2, -z+1/2'
'-x, -y, -z'
'x-1/2, -y-1/2, z-1/2'

loop_
_atom_site_label
_atom_site_fract_x
_atom_site_fract_y
_atom_site_fract_z
_atom_site_U_iso_or_equiv
_atom_site_adp_type
_atom_site_calc_flag
_atom_site_refinement_flags
_atom_site_occupancy
_atom_site_type_symbol
N1 0.7597(3) 0.1922(2) 0.22521(9) 0.0473(8) Uani d . 1 N
H1A 0.689(3) 0.204(2) 0.2046(11) 0.057 Uiso d . 1 H
N2 1.1224(3) 0.6925(2) 0.07251(9) 0.0493(8) Uani d . 1 N
H2A 1.025(3) 0.681(2) 0.0695(10) 0.059 Uiso d . 1 H
O1 0.9600(2) 0.29500(19) 0.02589(7) 0.0614(7) Uani d . 1 O
H1 0.8935 0.3197 0.0100 0.092 Uiso calc R 1 H
O2 0.8448(2) 0.99514(17) 0.21546(7) 0.0570(7) Uani d . 1 O
H2 0.8252 1.0523 0.2070 0.086 Uiso calc R 1 H
C1 0.9313(3) 0.2938(2) 0.07249(11) 0.0419(8) Uani d . 1 C
C2 0.8137(3) 0.3418(2) 0.08868(11) 0.0422(8) Uani d . 1 C
C3 0.7971(3) 0.3356(2) 0.13690(11) 0.0454(9) Uani d . 1 C
H3 0.7203 0.3672 0.1487 0.054 Uiso calc R 1 H
C4 0.8904(3) 0.2843(2) 0.16786(10) 0.0420(8) Uani d . 1 C
C5 1.0042(3) 0.2382(2) 0.15013(11) 0.0442(8) Uani d . 1 C
H5 1.0667 0.2031 0.1707 0.053 Uiso calc R 1 H
C6 1.0294(3) 0.2422(2) 0.10260(11) 0.0405(8) Uani d . 1 C
C7 0.7032(3) 0.3944(3) 0.05524(11) 0.0523(10) Uani d . 1 C
C8 0.7702(4) 0.4808(3) 0.02855(13) 0.0785(13) Uani d . 1 C
H8A 0.8062 0.5302 0.0508 0.118 Uiso calc R 1 H
H8B 0.7001 0.5105 0.0068 0.118 Uiso calc R 1 H
H8C 0.8456 0.4554 0.0115 0.118 Uiso calc R 1 H
C9 0.5861(4) 0.4409(3) 0.08254(12) 0.0851(14) Uani d . 1 C
H9A 0.5419 0.3899 0.0999 0.128 Uiso calc R 1 H
H9B 0.5174 0.4717 0.0607 0.128 Uiso calc R 1 H
H9C 0.6262 0.4903 0.1041 0.128 Uiso calc R 1 H
C10 0.6304(4) 0.3193(3) 0.02056(12) 0.0672(11) Uani d . 1 C
H10A 0.6983 0.2918 0.0010 0.101 Uiso calc R 1 H
H10B 0.5579 0.3526 0.0012 0.101 Uiso calc R 1 H
H10C 0.5894 0.2668 0.0379 0.101 Uiso calc R 1 H
C11 1.1572(3) 0.1894(3) 0.08409(12) 0.0535(10) Uani d . 1 C
C12 1.2511(4) 0.2643(3) 0.06015(15) 0.0892(14) Uani d . 1 C
H12A 1.1969 0.2970 0.0348 0.134 Uiso calc R 1 H
H12B 1.3286 0.2296 0.0480 0.134 Uiso calc R 1 H
H12C 1.2863 0.3131 0.0828 0.134 Uiso calc R 1 H
C13 1.1083(4) 0.1064(3) 0.04918(14) 0.0807(13) Uani d . 1 C
H13A 1.0497 0.0602 0.0644 0.121 Uiso calc R 1 H
H13B 1.1889 0.0720 0.0390 0.121 Uiso calc R 1 H
H13C 1.0559 0.1353 0.0224 0.121 Uiso calc R 1 H
C14 1.2489(4) 0.1391(3) 0.12405(14) 0.0886(14) Uani d . 1 C
H14A 1.2821 0.1883 0.1467 0.133 Uiso calc R 1 H
H14B 1.3279 0.1073 0.1113 0.133 Uiso calc R 1 H
H14C 1.1942 0.0901 0.1391 0.133 Uiso calc R 1 H
C15 0.8607(3) 0.2740(2) 0.21911(10) 0.0500(9) Uani d . 1 C
H15A 0.9479 0.2606 0.2380 0.060 Uiso calc R 1 H
H15B 0.8224 0.3361 0.2300 0.060 Uiso calc R 1 H
C16 0.7012(4) 0.1919(3) 0.27229(12) 0.0629(11) Uani d . 1 C
H16 0.6747 0.2601 0.2803 0.075 Uiso calc R 1 H
C17 0.5712(5) 0.1265(3) 0.26964(15) 0.0934(15) Uani d . 1 C
H17A 0.5084 0.1467 0.2433 0.140 Uiso calc R 1 H
H17B 0.5247 0.1331 0.2982 0.140 Uiso calc R 1 H
H17C 0.5981 0.0582 0.2657 0.140 Uiso calc R 1 H
C18 0.8111(5) 0.1541(3) 0.30950(12) 0.0871(14) Uani d . 1 C
H18A 0.8339 0.0861 0.3028 0.131 Uiso calc R 1 H
H18B 0.7747 0.1580 0.3400 0.131 Uiso calc R 1 H
H18C 0.8944 0.1944 0.3092 0.131 Uiso calc R 1 H
C19 0.9167(3) 0.9479(2) 0.18103(11) 0.0416(8) Uani d . 1 C
C20 0.8480(3) 0.9269(2) 0.13637(11) 0.0419(8) Uani d . 1 C
C21 0.9284(4) 0.8785(2) 0.10428(11) 0.0477(9) Uani d . 1 C
H21 0.8864 0.8640 0.0744 0.057 Uiso calc R 1 H
C22 1.0656(4) 0.8511(2) 0.11441(11) 0.0451(9) Uani d . 1 C
C23 1.1265(3) 0.8693(2) 0.15934(11) 0.0458(9) Uani d . 1 C
H23 1.2188 0.8489 0.1668 0.055 Uiso calc R 1 H
C24 1.0545(3) 0.9170(2) 0.19378(10) 0.0407(8) Uani d . 1 C
C25 0.6962(3) 0.9582(3) 0.12052(11) 0.0504(9) Uani d . 1 C
C26 0.6925(4) 1.0690(3) 0.10942(14) 0.0835(13) Uani d . 1 C
H26A 0.7264 1.1058 0.1369 0.125 Uiso calc R 1 H
H26B 0.5976 1.0887 0.1001 0.125 Uiso calc R 1 H
H26C 0.7512 1.0824 0.0842 0.125 Uiso calc R 1 H
C27 0.5918(4) 0.9357(3) 0.15783(14) 0.0943(15) Uani d . 1 C
H27A 0.5966 0.8662 0.1659 0.141 Uiso calc R 1 H
H27B 0.4981 0.9519 0.1454 0.141 Uiso calc R 1 H
H27C 0.6156 0.9749 0.1855 0.141 Uiso calc R 1 H
C28 0.6389(4) 0.9029(4) 0.07618(16) 0.1101(17) Uani d . 1 C
H28A 0.6867 0.9256 0.0497 0.165 Uiso calc R 1 H
H28B 0.5399 0.9157 0.0706 0.165 Uiso calc R 1 H
H28C 0.6541 0.8326 0.0804 0.165 Uiso calc R 1 H
C29 1.1294(3) 0.9368(2) 0.24301(11) 0.0479(9) Uani d . 1 C
C30 1.1488(4) 1.0492(3) 0.25091(11) 0.0618(10) Uani d . 1 C
H30A 1.2028 1.0763 0.2268 0.093 Uiso calc R 1 H
H30B 1.1975 1.0606 0.2813 0.093 Uiso calc R 1 H
H30C 1.0584 1.0810 0.2496 0.093 Uiso calc R 1 H
C31 1.0450(4) 0.8929(3) 0.28228(11) 0.0655(11) Uani d . 1 C
H31A 0.9545 0.9245 0.2815 0.098 Uiso calc R 1 H
H31B 1.0951 0.9043 0.3124 0.098 Uiso calc R 1 H
H31C 1.0328 0.8225 0.2773 0.098 Uiso calc R 1 H
C32 1.2763(4) 0.8888(3) 0.24885(12) 0.0769(12) Uani d . 1 C
H32A 1.2687 0.8187 0.2422 0.115 Uiso calc R 1 H
H32B 1.3159 0.8984 0.2806 0.115 Uiso calc R 1 H
H32C 1.3362 0.9194 0.2273 0.115 Uiso calc R 1 H
C33 1.1467(4) 0.8004(3) 0.07770(11) 0.0547(10) Uani d . 1 C
H33A 1.1224 0.8320 0.0475 0.066 Uiso calc R 1 H
H33B 1.2463 0.8114 0.0856 0.066 Uiso calc R 1 H
C34 1.1792(4) 0.6327(3) 0.11321(11) 0.0555(10) Uani d . 1 C
H34 1.1550 0.6652 0.1424 0.067 Uiso calc R 1 H
C35 1.1122(5) 0.5303(3) 0.11031(15) 0.1067(16) Uani d . 1 C
H35A 1.0121 0.5367 0.1111 0.160 Uiso calc R 1 H
H35B 1.1489 0.4906 0.1366 0.160 Uiso calc R 1 H
H35C 1.1331 0.4986 0.0814 0.160 Uiso calc R 1 H
C36 1.3370(4) 0.6268(4) 0.11315(14) 0.1018(16) Uani d . 1 C
H36A 1.3617 0.5994 0.0837 0.153 Uiso calc R 1 H
H36B 1.3735 0.5849 0.1386 0.153 Uiso calc R 1 H
H36C 1.3763 0.6925 0.1171 0.153 Uiso calc R 1 H

loop_
_atom_site_aniso_label
_atom_site_aniso_U_11
_atom_site_aniso_U_22
_atom_site_aniso_U_33
_atom_site_aniso_U_12
_atom_site_aniso_U_13
_atom_site_aniso_U_23
N1 0.056(2) 0.0495(19) 0.0382(18) 0.0034(16) 0.0131(13) 0.0019(15)
N2 0.0564(19) 0.050(2) 0.0409(17) 0.0146(16) 0.0010(15) -0.0042(15)
O1 0.0547(17) 0.090(2) 0.0406(14) 0.0268(14) 0.0114(12) 0.0099(13)
O2 0.0701(18) 0.0544(16) 0.0490(14) 0.0209(14) 0.0209(13) -0.0001(12)
C1 0.042(2) 0.048(2) 0.037(2) 0.0028(17) 0.0085(16) 0.0024(17)
C2 0.046(2) 0.040(2) 0.041(2) 0.0075(17) 0.0038(16) -0.0005(16)
C3 0.046(2) 0.046(2) 0.044(2) 0.0042(17) 0.0083(17) -0.0039(17)
C4 0.047(2) 0.043(2) 0.037(2) -0.0006(17) 0.0067(17) -0.0015(16)
C5 0.040(2) 0.046(2) 0.046(2) 0.0017(17) -0.0030(16) 0.0064(17)
C6 0.035(2) 0.046(2) 0.041(2) 0.0015(16) 0.0049(15) 0.0042(17)
C7 0.045(2) 0.067(3) 0.045(2) 0.0198(19) 0.0025(17) 0.002(2)
C8 0.099(3) 0.066(3) 0.069(3) 0.024(2) -0.004(2) 0.014(2)
C9 0.076(3) 0.122(4) 0.057(3) 0.055(3) 0.000(2) -0.008(2)
C10 0.049(2) 0.102(3) 0.050(2) 0.004(2) -0.0006(18) 0.000(2)
C11 0.043(2) 0.066(3) 0.053(2) 0.015(2) 0.0143(18) 0.016(2)
C12 0.052(3) 0.106(4) 0.114(4) 0.001(2) 0.035(2) 0.028(3)
C13 0.091(3) 0.078(3) 0.076(3) 0.028(3) 0.027(2) -0.004(2)
C14 0.065(3) 0.120(4) 0.082(3) 0.051(3) 0.011(2) 0.018(3)
C15 0.058(2) 0.054(2) 0.040(2) 0.0024(19) 0.0084(17) -0.0020(17)
C16 0.083(3) 0.057(3) 0.052(2) 0.016(2) 0.032(2) 0.004(2)
C17 0.102(4) 0.091(3) 0.095(3) -0.004(3) 0.057(3) 0.008(3)
C18 0.131(4) 0.089(3) 0.044(2) 0.032(3) 0.018(2) 0.012(2)
C19 0.050(2) 0.035(2) 0.041(2) 0.0069(17) 0.0093(17) -0.0036(16)
C20 0.043(2) 0.039(2) 0.044(2) 0.0074(16) 0.0029(17) 0.0011(17)
C21 0.052(2) 0.051(2) 0.040(2) 0.0088(19) 0.0015(17) -0.0072(17)
C22 0.056(3) 0.043(2) 0.038(2) 0.0128(18) 0.0075(17) -0.0008(16)
C23 0.047(2) 0.044(2) 0.047(2) 0.0102(17) 0.0052(17) -0.0021(17)
C24 0.049(2) 0.035(2) 0.038(2) 0.0052(17) 0.0069(16) -0.0010(16)
C25 0.045(2) 0.053(2) 0.052(2) 0.0086(18) -0.0007(18) -0.0001(19)
C26 0.071(3) 0.067(3) 0.110(4) 0.017(2) -0.011(2) 0.024(3)
C27 0.054(3) 0.126(4) 0.104(3) 0.005(3) 0.013(2) 0.032(3)
C28 0.065(3) 0.142(5) 0.118(4) 0.016(3) -0.027(3) -0.057(3)
C29 0.054(2) 0.049(2) 0.041(2) 0.0046(19) 0.0025(17) -0.0046(18)
C30 0.075(3) 0.060(3) 0.050(2) -0.010(2) 0.0010(18) -0.0062(19)
C31 0.084(3) 0.065(3) 0.047(2) -0.007(2) 0.000(2) 0.010(2)
C32 0.071(3) 0.101(3) 0.056(2) 0.019(2) -0.016(2) -0.006(2)
C33 0.069(3) 0.053(2) 0.043(2) 0.014(2) 0.0097(18) -0.0034(18)
C34 0.068(3) 0.058(3) 0.041(2) 0.015(2) 0.0054(18) -0.0023(19)
C35 0.178(5) 0.062(3) 0.078(3) -0.011(3) -0.002(3) 0.006(3)
C36 0.079(3) 0.151(5) 0.075(3) 0.056(3) 0.007(2) 0.031(3)

loop_
_atom_type_symbol
_atom_type_description
_atom_type_scat_dispersion_real
_atom_type_scat_dispersion_imag
_atom_type_scat_source
C C 0.0033 0.0016 'International Tables Vol C Tables 4.2.6.8 and 6.1.1.4'
H H 0.0000 0.0000 'International Tables Vol C Tables 4.2.6.8 and 6.1.1.4'
N N 0.0061 0.0033 'International Tables Vol C Tables 4.2.6.8 and 6.1.1.4'
O O 0.0106 0.0060 'International Tables Vol C Tables 4.2.6.8 and 6.1.1.4'

loop_
_geom_angle_atom_site_label_1
_geom_angle_atom_site_label_2
_geom_angle_atom_site_label_3
_geom_angle
_geom_angle_publ_flag
C15 N1 C16 113.6(3) yes
C15 N1 H1A 105(2) no
C16 N1 H1A 107(2) ?
C33 N2 C34 114.3(3) yes
C33 N2 H2A 108.8(19) no
C34 N2 H2A 106.1(19) ?
C1 O1 H1 109.5 no
C19 O2 H2 109.5 no
O1 C1 C2 122.4(3) ?
O1 C1 C6 114.9(3) ?
C2 C1 C6 122.6(3) ?
C3 C2 C1 116.8(3) ?
C3 C2 C7 120.8(3) ?
C1 C2 C7 122.4(3) ?
C4 C3 C2 122.6(3) ?
C4 C3 H3 118.7 ?
C2 C3 H3 118.7 ?
C5 C4 C3 118.4(3) ?
C5 C4 C15 121.5(3) ?
C3 C4 C15 119.9(3) ?
C4 C5 C6 122.5(3) ?
C4 C5 H5 118.7 ?
C6 C5 H5 118.7 ?
C5 C6 C1 117.1(3) ?
C5 C6 C11 121.0(3) ?
C1 C6 C11 121.9(3) ?
C2 C7 C10 110.6(3) ?
C2 C7 C9 111.3(3) ?
C10 C7 C9 106.3(3) ?
C2 C7 C8 111.0(3) ?
C10 C7 C8 111.0(3) ?
C9 C7 C8 106.6(3) ?
C7 C8 H8A 109.5 ?
C7 C8 H8B 109.5 ?
H8A C8 H8B 109.5 ?
C7 C8 H8C 109.5 ?
H8A C8 H8C 109.5 ?
H8B C8 H8C 109.5 ?
C7 C9 H9A 109.5 ?
C7 C9 H9B 109.5 ?
H9A C9 H9B 109.5 ?
C7 C9 H9C 109.5 ?
H9A C9 H9C 109.5 ?
H9B C9 H9C 109.5 ?
C7 C10 H10A 109.5 ?
C7 C10 H10B 109.5 ?
H10A C10 H10B 109.5 ?
C7 C10 H10C 109.5 ?
H10A C10 H10C 109.5 ?
H10B C10 H10C 109.5 ?
C14 C11 C6 111.7(3) ?
C14 C11 C12 107.3(3) ?
C6 C11 C12 110.7(3) ?
C14 C11 C13 106.6(3) ?
C6 C11 C13 110.3(3) ?
C12 C11 C13 110.1(3) ?
C11 C12 H12A 109.5 ?
C11 C12 H12B 109.5 ?
H12A C12 H12B 109.5 ?
C11 C12 H12C 109.5 ?
H12A C12 H12C 109.5 ?
H12B C12 H12C 109.5 ?
C11 C13 H13A 109.5 ?
C11 C13 H13B 109.5 ?
H13A C13 H13B 109.5 ?
C11 C13 H13C 109.5 ?
H13A C13 H13C 109.5 ?
H13B C13 H13C 109.5 ?
C11 C14 H14A 109.5 ?
C11 C14 H14B 109.5 ?
H14A C14 H14B 109.5 ?
C11 C14 H14C 109.5 ?
H14A C14 H14C 109.5 ?
H14B C14 H14C 109.5 ?
N1 C15 C4 110.6(3) ?
N1 C15 H15A 109.5 ?
C4 C15 H15A 109.5 ?
N1 C15 H15B 109.5 ?
C4 C15 H15B 109.5 ?
H15A C15 H15B 108.1 ?
N1 C16 C17 108.6(3) ?
N1 C16 C18 110.0(3) ?
C17 C16 C18 111.0(3) ?
N1 C16 H16 109.1 ?
C17 C16 H16 109.1 ?
C18 C16 H16 109.1 ?
C16 C17 H17A 109.5 ?
C16 C17 H17B 109.5 ?
H17A C17 H17B 109.5 ?
C16 C17 H17C 109.5 ?
H17A C17 H17C 109.5 ?
H17B C17 H17C 109.5 ?
C16 C18 H18A 109.5 ?
C16 C18 H18B 109.5 ?
H18A C18 H18B 109.5 ?
C16 C18 H18C 109.5 ?
H18A C18 H18C 109.5 ?
H18B C18 H18C 109.5 ?
O2 C19 C24 117.2(3) ?
O2 C19 C20 120.3(3) ?
C24 C19 C20 122.4(3) ?
C21 C20 C19 116.1(3) ?
C21 C20 C25 119.1(3) ?
C19 C20 C25 124.7(3) ?
C22 C21 C20 123.5(3) ?
C22 C21 H21 118.3 ?
C20 C21 H21 118.3 ?
C21 C22 C23 118.3(3) ?
C21 C22 C33 120.5(3) ?
C23 C22 C33 121.2(3) ?
C22 C23 C24 122.3(3) ?
C22 C23 H23 118.8 ?
C24 C23 H23 118.8 ?
C23 C24 C19 117.2(3) ?
C23 C24 C29 119.8(3) ?
C19 C24 C29 122.9(3) ?
C26 C25 C28 107.6(3) ?
C26 C25 C20 109.5(3) ?
C28 C25 C20 112.2(3) ?
C26 C25 C27 109.2(3) ?
C28 C25 C27 105.3(3) ?
C20 C25 C27 112.8(3) ?
C25 C26 H26A 109.5 ?
C25 C26 H26B 109.5 ?
H26A C26 H26B 109.5 ?
C25 C26 H26C 109.5 ?
H26A C26 H26C 109.5 ?
H26B C26 H26C 109.5 ?
C25 C27 H27A 109.5 ?
C25 C27 H27B 109.5 ?
H27A C27 H27B 109.5 ?
C25 C27 H27C 109.5 ?
H27A C27 H27C 109.5 ?
H27B C27 H27C 109.5 ?
C25 C28 H28A 109.5 ?
C25 C28 H28B 109.5 ?
H28A C28 H28B 109.5 ?
C25 C28 H28C 109.5 ?
H28A C28 H28C 109.5 ?
H28B C28 H28C 109.5 ?
C30 C29 C32 107.3(3) ?
C30 C29 C31 109.4(3) ?
C32 C29 C31 106.5(3) ?
C30 C29 C24 110.1(3) ?
C32 C29 C24 112.3(3) ?
C31 C29 C24 111.1(3) ?
C29 C30 H30A 109.5 ?
C29 C30 H30B 109.5 ?
H30A C30 H30B 109.5 ?
C29 C30 H30C 109.5 ?
H30A C30 H30C 109.5 ?
H30B C30 H30C 109.5 ?
C29 C31 H31A 109.5 ?
C29 C31 H31B 109.5 ?
H31A C31 H31B 109.5 ?
C29 C31 H31C 109.5 ?
H31A C31 H31C 109.5 ?
H31B C31 H31C 109.5 ?
C29 C32 H32A 109.5 ?
C29 C32 H32B 109.5 ?
H32A C32 H32B 109.5 ?
C29 C32 H32C 109.5 ?
H32A C32 H32C 109.5 ?
H32B C32 H32C 109.5 ?
N2 C33 C22 115.4(3) ?
N2 C33 H33A 108.4 ?
C22 C33 H33A 108.4 ?
N2 C33 H33B 108.4 ?
C22 C33 H33B 108.4 ?
H33A C33 H33B 107.5 ?
N2 C34 C36 109.4(3) ?
N2 C34 C35 108.9(3) ?
C36 C34 C35 111.7(3) ?
N2 C34 H34 108.9 ?
C36 C34 H34 108.9 ?
C35 C34 H34 108.9 ?
C34 C35 H35A 109.5 ?
C34 C35 H35B 109.5 ?
H35A C35 H35B 109.5 ?
C34 C35 H35C 109.5 ?
H35A C35 H35C 109.5 ?
H35B C35 H35C 109.5 ?
C34 C36 H36A 109.5 ?
C34 C36 H36B 109.5 ?
H36A C36 H36B 109.5 ?
C34 C36 H36C 109.5 ?
H36A C36 H36C 109.5 ?
H36B C36 H36C 109.5 ?

loop_
_geom_bond_atom_site_label_1
_geom_bond_atom_site_label_2
_geom_bond_distance
_geom_bond_publ_flag
N1 C15 1.479(4) yes
N1 C16 1.489(4) yes
N1 H1A 0.87(3) no
N2 C33 1.470(4) yes
N2 C34 1.476(4) yes
N2 H2A 0.94(3) no
O1 C1 1.374(3) yes
O1 H1 0.8200 no
O2 C19 1.391(3) yes
O2 H2 0.8200 no
C1 C2 1.400(4) ?
C1 C6 1.401(4) ?
C2 C3 1.395(4) ?
C2 C7 1.534(4) ?
C3 C4 1.385(4) ?
C3 H3 0.9300 ?
C4 C5 1.378(4) ?
C4 C15 1.512(4) ?
C5 C6 1.392(4) ?
C5 H5 0.9300 ?
C6 C11 1.536(4) ?
C7 C10 1.537(5) ?
C7 C9 1.540(4) ?
C7 C8 1.550(5) ?
C8 H8A 0.9600 ?
C8 H8B 0.9600 ?
C8 H8C 0.9600 ?
C9 H9A 0.9600 ?
C9 H9B 0.9600 ?
C9 H9C 0.9600 ?
C10 H10A 0.9600 ?
C10 H10B 0.9600 ?
C10 H10C 0.9600 ?
C11 C14 1.536(5) ?
C11 C12 1.539(4) ?
C11 C13 1.539(5) ?
C12 H12A 0.9600 ?
C12 H12B 0.9600 ?
C12 H12C 0.9600 ?
C13 H13A 0.9600 ?
C13 H13B 0.9600 ?
C13 H13C 0.9600 ?
C14 H14A 0.9600 ?
C14 H14B 0.9600 ?
C14 H14C 0.9600 ?
C15 H15A 0.9700 ?
C15 H15B 0.9700 ?
C16 C17 1.515(5) ?
C16 C18 1.517(5) ?
C16 H16 0.9800 ?
C17 H17A 0.9600 ?
C17 H17B 0.9600 ?
C17 H17C 0.9600 ?
C18 H18A 0.9600 ?
C18 H18B 0.9600 ?
C18 H18C 0.9600 ?
C19 C24 1.398(4) ?
C19 C20 1.411(4) ?
C20 C21 1.397(4) ?
C20 C25 1.539(4) ?
C21 C22 1.366(4) ?
C21 H21 0.9300 ?
C22 C23 1.383(4) ?
C22 C33 1.508(4) ?
C23 C24 1.394(4) ?
C23 H23 0.9300 ?
C24 C29 1.544(4) ?
C25 C26 1.518(4) ?
C25 C28 1.527(5) ?
C25 C27 1.540(4) ?
C26 H26A 0.9600 ?
C26 H26B 0.9600 ?
C26 H26C 0.9600 ?
C27 H27A 0.9600 ?
C27 H27B 0.9600 ?
C27 H27C 0.9600 ?
C28 H28A 0.9600 ?
C28 H28B 0.9600 ?
C28 H28C 0.9600 ?
C29 C30 1.533(4) ?
C29 C32 1.538(4) ?
C29 C31 1.543(4) ?
C30 H30A 0.9600 ?
C30 H30B 0.9600 ?
C30 H30C 0.9600 ?
C31 H31A 0.9600 ?
C31 H31B 0.9600 ?
C31 H31C 0.9600 ?
C32 H32A 0.9600 ?
C32 H32B 0.9600 ?
C32 H32C 0.9600 ?
C33 H33A 0.9700 ?
C33 H33B 0.9700 ?
C34 C36 1.506(5) ?
C34 C35 1.514(5) ?
C34 H34 0.9800 ?
C35 H35A 0.9600 ?
C35 H35B 0.9600 ?
C35 H35C 0.9600 ?
C36 H36A 0.9600 ?
C36 H36B 0.9600 ?
C36 H36C 0.9600 ?

loop_
_geom_hbond_atom_site_label_D
_geom_hbond_atom_site_label_H
_geom_hbond_atom_site_label_A
_geom_hbond_site_symmetry_A
_geom_hbond_distance_DH
_geom_hbond_distance_HA
_geom_hbond_distance_DA
_geom_hbond_angle_DHA
O2 H2 N1 1_565 0.82 2.06 2.784(4) 148
O1 H1 N2 3_765 0.82 2.34 2.852(3) 121

loop_
_geom_torsion_atom_site_label_1
_geom_torsion_atom_site_label_2
_geom_torsion_atom_site_label_3
_geom_torsion_atom_site_label_4
_geom_torsion
_geom_torsion_publ_flag
O1 C1 C2 C3 -179.5(3) yes
C6 C1 C2 C3 -0.4(5) ?
O1 C1 C2 C7 3.6(5) ?
C6 C1 C2 C7 -177.3(3) ?
C1 C2 C3 C4 -0.5(5) ?
C7 C2 C3 C4 176.5(3) yes
C2 C3 C4 C5 0.4(5) ?
C2 C3 C4 C15 -175.5(3) ?
C3 C4 C5 C6 0.6(5) ?
C15 C4 C5 C6 176.5(3) yes
C4 C5 C6 C1 -1.5(5) ?
C4 C5 C6 C11 -179.7(3) ?
O1 C1 C6 C5 -179.5(3) ?
C2 C1 C6 C5 1.4(5) ?
O1 C1 C6 C11 -1.3(5) ?
C2 C1 C6 C11 179.6(3) ?
C3 C2 C7 C10 -114.4(3) ?
C1 C2 C7 C10 62.4(4) ?
C3 C2 C7 C9 3.5(5) ?
C1 C2 C7 C9 -179.8(3) ?
C3 C2 C7 C8 122.0(3) ?
C1 C2 C7 C8 -61.3(4) ?
C5 C6 C11 C14 -2.2(5) ?
C1 C6 C11 C14 179.6(3) ?
C5 C6 C11 C12 -121.8(4) ?
C1 C6 C11 C12 60.1(4) ?
C5 C6 C11 C13 116.1(3) ?
C1 C6 C11 C13 -62.0(4) ?
C16 N1 C15 C4 -167.2(3) yes
C5 C4 C15 N1 -94.6(4) ?
C3 C4 C15 N1 81.2(4) ?
C15 N1 C16 C17 163.6(3) yes
C15 N1 C16 C18 -74.7(4) ?
O2 C19 C20 C21 -179.4(3) yes
C24 C19 C20 C21 -3.7(5) ?
O2 C19 C20 C25 3.8(5) ?
C24 C19 C20 C25 179.5(3) ?
C19 C20 C21 C22 0.5(5) ?
C25 C20 C21 C22 177.5(3) yes
C20 C21 C22 C23 2.3(5) ?
C20 C21 C22 C33 -179.1(3) ?
C21 C22 C23 C24 -2.1(5) ?
C33 C22 C23 C24 179.3(3) ?
C22 C23 C24 C19 -0.9(5) yes
C22 C23 C24 C29 -178.9(3) ?
O2 C19 C24 C23 179.7(3) ?
C20 C19 C24 C23 3.9(5) ?
O2 C19 C24 C29 -2.4(4) ?
C20 C19 C24 C29 -178.2(3) ?
C21 C20 C25 C26 -101.4(4) ?
C19 C20 C25 C26 75.3(4) ?
C21 C20 C25 C28 18.1(4) ?
C19 C20 C25 C28 -165.3(3) ?
C21 C20 C25 C27 136.8(3) ?
C19 C20 C25 C27 -46.5(4) ?
C23 C24 C29 C30 113.4(3) ?
C19 C24 C29 C30 -64.5(4) ?
C23 C24 C29 C32 -6.1(4) ?
C19 C24 C29 C32 176.1(3) ?
C23 C24 C29 C31 -125.2(3) ?
C19 C24 C29 C31 56.9(4) ?
C34 N2 C33 C22 -68.9(4) yes
C21 C22 C33 N2 -81.5(4) ?
C23 C22 C33 N2 97.1(4) ?
C33 N2 C34 C36 -74.2(4) ?
C33 N2 C34 C35 163.5(3) yes

loop_
_cod_related_entry_id
_cod_related_entry_database
_cod_related_entry_code
1 ChemSpider 14070600
